data_4064722
loop_
_publ_author_name
'Miyazaki, Takamasa'
'Tanabe, Yoshiaki'
'Yuki, Masahiro'
'Miyake, Yoshihiro'
'Nishibayashi, Yoshiaki'

_publ_section_title
;
 Propargylic Substitution Reaction Catalyzed by Group IV (Ti, Zr, Hf)--Ru
 Heterobimetallic Complexes
;
_journal_issue 11
_journal_name_full Organometallics
_journal_page_first 3194
_journal_paper_doi 10.1021/om200292p
_journal_volume 30
_journal_year 2011
_chemical_formula_moiety 'C75 H65 B Cl2 F24 P2 Ru Zr '
_chemical_formula_sum 'C75 H65 B Cl2 F24 P2 Ru Zr'
_chemical_formula_weight 1758.25
_space_group_IT_number 62
_symmetry_cell_setting orthorhombic
_symmetry_Int_Tables_number 62
_symmetry_space_group_name_Hall '-P 2ac 2n'
_symmetry_space_group_name_H-M 'P n m a'
_cell_angle_alpha 90.0000
_cell_angle_beta 90.0000
_cell_angle_gamma 90.0000
_cell_formula_units_Z 4
_cell_length_a 26.4405(5)
_cell_length_b 17.3997(4)
_cell_length_c 16.1581(3)
_cell_measurement_reflns_used 50106
_cell_measurement_temperature 173.1
_cell_measurement_theta_max 27.5
_cell_measurement_theta_min 3.1
_cell_volume 7433.6(3)
_computing_cell_refinement PROCESS-AUTO
_computing_data_collection PROCESS-AUTO
_computing_data_reduction CrystalStructure
_computing_publication_material 'CrystalStructure 3.8'
_computing_structure_refinement CRYSTALS
_computing_structure_solution SIR97
_diffrn_ambient_temperature 173.1
_diffrn_detector_area_resol_mean 10.00
_diffrn_measured_fraction_theta_full 0.954
_diffrn_measured_fraction_theta_max 0.954
_diffrn_measurement_device_type 'Rigaku RAXIS-RAPID'
_diffrn_measurement_method \w
_diffrn_radiation_type 'Mo K\a'
_diffrn_radiation_wavelength 0.71075
_diffrn_reflns_av_R_equivalents 0.036
_diffrn_reflns_limit_h_max 31
_diffrn_reflns_limit_h_min -34
_diffrn_reflns_limit_k_max 22
_diffrn_reflns_limit_k_min -22
_diffrn_reflns_limit_l_max 20
_diffrn_reflns_limit_l_min -20
_diffrn_reflns_number 65719
_diffrn_reflns_theta_full 27.48
_diffrn_reflns_theta_max 27.48
_exptl_absorpt_coefficient_mu 0.561
_exptl_absorpt_correction_T_max 0.945
_exptl_absorpt_correction_T_min 0.689
_exptl_absorpt_correction_type multi-scan
_exptl_absorpt_process_details
;
    Higashi, T. (1995). Program for Absorption Correction.
    Rigaku Corporation, Tokyo, Japan.
;
_exptl_crystal_colour dark_orange
_exptl_crystal_density_diffrn 1.571
_exptl_crystal_density_method 'not measured'
_exptl_crystal_description plate
_exptl_crystal_F_000 3536.00
_exptl_crystal_size_max 0.45
_exptl_crystal_size_mid 0.20
_exptl_crystal_size_min 0.10
_refine_diff_density_max 2.29
_refine_diff_density_min -1.43
_refine_ls_extinction_method none
_refine_ls_goodness_of_fit_ref 1.000
_refine_ls_hydrogen_treatment refall
_refine_ls_number_parameters 527
_refine_ls_number_reflns 8410
_refine_ls_R_factor_gt 0.0654
_refine_ls_shift/su_max 0.0000
_refine_ls_structure_factor_coef Fsqd
_refine_ls_weighting_details 'w = 1/[5.9200\s(Fo^2^)]/(4Fo^2^)'
_refine_ls_weighting_scheme calc
_refine_ls_wR_factor_ref 0.1254
_reflns_number_gt 5870
_reflns_number_total 8410
_reflns_threshold_expression F^2^>2.0\s(F^2^)
_cod_data_source_file om200292p_si_002.cif
_cod_data_source_block '_7a'
_cod_original_formula_sum 'C75 H65 B Cl2 F24 P2 Ru Zr '
_cod_database_code 4064722

loop_
_symmetry_equiv_pos_site_id
_symmetry_equiv_pos_as_xyz
1 +X,+Y,+Z
2 1/2-X,1/2+Y,1/2+Z
3 +X,1/2-Y,+Z
4 1/2-X,-Y,1/2+Z
5 -X,-Y,-Z
6 1/2+X,1/2-Y,1/2-Z
7 -X,1/2+Y,-Z
8 1/2+X,+Y,1/2-Z

loop_
_atom_site_label
_atom_site_type_symbol
_atom_site_fract_x
_atom_site_fract_y
_atom_site_fract_z
_atom_site_U_iso_or_equiv
_atom_site_adp_type
_atom_site_occupancy
_atom_site_symmetry_multiplicity
_atom_site_calc_flag
_atom_site_refinement_flags
Ru(1) Ru 0.36440(2) 0.2500 0.87665(3) 0.02456(13) Uani 1.00 2 d S
Zr(1) Zr 0.18116(2) 0.2500 0.81498(4) 0.02997(18) Uani 1.00 2 d S
Cl(1) Cl 0.16375(7) 0.2500 0.96313(10) 0.0401(5) Uani 1.00 2 d S
Cl(2) Cl 0.09406(6) 0.2500 0.76773(11) 0.0461(5) Uani 1.00 2 d S
P(1) P 0.30575(4) 0.15157(8) 0.88785(7) 0.0279(3) Uani 1.00 1 d .
F(1) F 0.25334(13) 0.0467(2) 0.2407(2) 0.0779(13) Uani 1.00 1 d .
F(2) F 0.31916(14) 0.1047(2) 0.2105(2) 0.0788(11) Uiso 1.00 1 d .
F(3) F 0.29670(18) 0.0924(3) 0.3358(2) 0.1135(15) Uiso 1.00 1 d .
F(4) F 0.04657(11) 0.06602(19) 0.51489(19) 0.0563(10) Uani 1.00 1 d .
F(5) F 0.12756(11) 0.06192(19) 0.51489(19) 0.0575(10) Uani 1.00 1 d .
F(6) F 0.08846(11) 0.11285(18) 0.61681(16) 0.0491(9) Uani 1.00 1 d .
F(7) F -0.0689(2) 0.1160(3) 0.2565(3) 0.143(2) Uiso 1.00 1 d .
F(8) F -0.0591(2) 0.0002(3) 0.2079(3) 0.146(2) Uiso 1.00 1 d .
F(9) F -0.03498(18) 0.0372(3) 0.3194(2) 0.1131(15) Uiso 1.00 1 d .
F(10) F 0.08100(17) -0.0315(2) 0.0203(2) 0.1202(18) Uani 1.00 1 d .
F(11) F 0.08972(17) 0.0745(3) -0.0356(2) 0.1053(16) Uani 1.00 1 d .
F(12) F 0.14793(13) 0.0332(2) 0.0364(2) 0.0963(15) Uani 1.00 1 d .
C(1) C 0.24780(16) 0.1500(3) 0.8283(2) 0.0319(13) Uani 1.00 1 d .
C(2) C 0.24325(16) 0.1644(3) 0.7412(2) 0.0351(13) Uani 1.00 1 d .
C(3) C 0.19573(18) 0.1411(3) 0.7150(3) 0.0458(16) Uani 1.00 1 d .
C(4) C 0.16966(18) 0.1098(3) 0.7842(3) 0.0452(16) Uani 1.00 1 d .
C(5) C 0.20091(17) 0.1125(3) 0.8507(3) 0.0370(14) Uani 1.00 1 d .
C(6) C 0.33099(18) 0.0581(3) 0.8555(3) 0.0417(15) Uani 1.00 1 d .
C(7) C 0.34928(19) 0.0531(3) 0.7654(3) 0.0517(17) Uani 1.00 1 d .
C(8) C 0.28295(17) 0.1354(3) 0.9947(2) 0.0351(13) Uani 1.00 1 d .
C(9) C 0.2695(2) 0.0533(3) 1.0206(3) 0.0537(18) Uani 1.00 1 d .
C(10) C 0.4089(2) 0.2500 0.9988(4) 0.041(2) Uani 1.00 2 d S
C(11) C 0.42321(16) 0.1834(3) 0.9532(2) 0.0362(14) Uani 1.00 1 d .
C(12) C 0.44559(15) 0.2092(2) 0.8779(2) 0.0320(12) Uani 1.00 1 d .
C(13) C 0.3936(2) 0.250000(10) 1.0898(3) 0.058(2) Uani 1.00 2 d S
C(14) C 0.42537(19) 0.1052(3) 0.9875(3) 0.0520(17) Uani 1.00 1 d .
C(15) C 0.47070(18) 0.1591(3) 0.8139(3) 0.0447(16) Uani 1.00 1 d .
C(16) C 0.3602(2) 0.2500 0.7592(3) 0.0283(17) Uani 1.00 2 d S
C(17) C 0.3648(2) 0.2500 0.6827(4) 0.037(2) Uani 1.00 2 d S
C(18) C 0.3656(2) 0.2500 0.5987(3) 0.0300(17) Uani 1.00 2 d S
C(19) C 0.3167(2) 0.2500 0.5554(3) 0.035(2) Uani 1.00 2 d S
C(20) C 0.29282(19) 0.1811(3) 0.5360(2) 0.0456(16) Uani 1.00 1 d .
C(21) C 0.2453(2) 0.1815(3) 0.4965(3) 0.0532(18) Uani 1.00 1 d .
C(22) C 0.2229(2) 0.250000(10) 0.4772(4) 0.051(2) Uani 1.00 2 d S
C(23) C 0.4129(2) 0.2500 0.5501(3) 0.0337(19) Uani 1.00 2 d S
C(24) C 0.4599(3) 0.250000(10) 0.5864(4) 0.064(2) Uani 1.00 2 d S
C(25) C 0.5046(3) 0.250000(10) 0.5422(5) 0.081(3) Uani 1.00 2 d S
C(26) C 0.4992(3) 0.250000(10) 0.4562(5) 0.076(3) Uani 1.00 2 d S
C(27) C 0.4549(3) 0.250000(10) 0.4170(4) 0.066(3) Uani 1.00 2 d S
C(28) C 0.4097(2) 0.250000(10) 0.4617(4) 0.054(2) Uani 1.00 2 d S
C(29) C 0.1712(2) 0.2500 0.2517(3) 0.0288(18) Uani 1.00 2 d S
C(30) C 0.19874(16) 0.1824(3) 0.2537(2) 0.0322(13) Uani 1.00 1 d .
C(31) C 0.25136(16) 0.1824(3) 0.2583(2) 0.0371(14) Uani 1.00 1 d .
C(32) C 0.2781(2) 0.250000(10) 0.2607(4) 0.042(2) Uani 1.00 2 d S
C(33) C 0.28045(19) 0.1082(3) 0.2631(2) 0.0462(17) Uani 1.00 1 d .
C(34) C 0.0981(2) 0.2500 0.3587(3) 0.0283(18) Uani 1.00 2 d S
C(35) C 0.09563(16) 0.1818(3) 0.4039(2) 0.0303(13) Uani 1.00 1 d .
C(36) C 0.09002(16) 0.1822(2) 0.4910(2) 0.0286(12) Uani 1.00 1 d .
C(37) C 0.0870(2) 0.250000(10) 0.5337(3) 0.0291(18) Uani 1.00 2 d S
C(38) C 0.08767(18) 0.1074(3) 0.5349(2) 0.0365(14) Uani 1.00 1 d .
C(39) C 0.08196(16) 0.1747(3) 0.2143(2) 0.0297(12) Uani 1.00 1 d .
C(40) C 0.03562(17) 0.1482(3) 0.2432(2) 0.0387(14) Uani 1.00 1 d .
C(41) C 0.01005(19) 0.0855(3) 0.2064(2) 0.0450(16) Uani 1.00 1 d .
C(42) C 0.03091(18) 0.0490(3) 0.1381(2) 0.0436(15) Uani 1.00 1 d .
C(43) C 0.07618(17) 0.0757(3) 0.1073(2) 0.0366(14) Uani 1.00 1 d .
C(44) C 0.10148(16) 0.1369(3) 0.1455(2) 0.0313(13) Uani 1.00 1 d .
C(45) C -0.0390(2) 0.0621(4) 0.2395(4) 0.0667(18) Uiso 1.00 1 d .
C(46) C 0.0989(2) 0.0357(4) 0.0345(3) 0.0535(19) Uani 1.00 1 d .
B(1) B 0.1092(2) 0.2500 0.2570(4) 0.033(2) Uani 1.00 2 d S
H(1) H 0.2687 0.1864 0.7071 0.042 Uiso 1.00 1 c R
H(2) H 0.1828 0.1454 0.6603 0.055 Uiso 1.00 1 c R
H(3) H 0.1361 0.0903 0.7839 0.054 Uiso 1.00 1 c R
H(4) H 0.1932 0.0927 0.9040 0.044 Uiso 1.00 1 c R
H(5) H 0.3588 0.0461 0.8904 0.050 Uiso 1.00 1 c R
H(6) H 0.3051 0.0209 0.8629 0.050 Uiso 1.00 1 c R
H(7) H 0.3219 0.0385 0.7308 0.062 Uiso 1.00 1 c R
H(8) H 0.3755 0.0159 0.7614 0.062 Uiso 1.00 1 c R
H(9) H 0.3618 0.1017 0.7484 0.062 Uiso 1.00 1 c R
H(10) H 0.3087 0.1529 1.0311 0.042 Uiso 1.00 1 c R
H(11) H 0.2535 0.1659 1.0019 0.042 Uiso 1.00 1 c R
H(12) H 0.2348 0.0437 1.0088 0.064 Uiso 1.00 1 c R
H(13) H 0.2753 0.0473 1.0783 0.064 Uiso 1.00 1 c R
H(14) H 0.2899 0.0179 0.9908 0.064 Uiso 1.00 1 c R
H(15) H 0.3578 0.2500 1.0940 0.070 Uiso 1.00 2 c R
H(16) H 0.4068 0.2054 1.1160 0.070 Uiso 1.00 1 c R
H(17) H 0.4575 0.0969 1.0121 0.062 Uiso 1.00 1 c R
H(18) H 0.3997 0.0992 1.0281 0.062 Uiso 1.00 1 c R
H(19) H 0.4203 0.0689 0.9443 0.062 Uiso 1.00 1 c R
H(20) H 0.4552 0.1098 0.8138 0.054 Uiso 1.00 1 c R
H(21) H 0.5056 0.1539 0.8267 0.054 Uiso 1.00 1 c R
H(22) H 0.4671 0.1819 0.7608 0.054 Uiso 1.00 1 c R
H(23) H 0.3086 0.1336 0.5494 0.055 Uiso 1.00 1 c R
H(24) H 0.2290 0.1344 0.4834 0.064 Uiso 1.00 1 c R
H(25) H 0.1911 0.2500 0.4498 0.061 Uiso 1.00 2 c R
H(26) H 0.4618 0.2500 0.6451 0.076 Uiso 1.00 2 c R
H(27) H 0.5367 0.2500 0.5685 0.097 Uiso 1.00 2 c R
H(28) H 0.5291 0.2500 0.4236 0.091 Uiso 1.00 2 c R
H(29) H 0.4541 0.2500 0.3582 0.079 Uiso 1.00 2 c R
H(30) H 0.3779 0.2500 0.4344 0.065 Uiso 1.00 2 c R
H(31) H 0.1813 0.1347 0.2518 0.039 Uiso 1.00 1 c R
H(32) H 0.3140 0.2500 0.2638 0.050 Uiso 1.00 2 c R
H(33) H 0.0977 0.1341 0.3756 0.036 Uiso 1.00 1 c R
H(34) H 0.0829 0.2500 0.5921 0.035 Uiso 1.00 2 c R
H(35) H 0.0206 0.1732 0.2894 0.046 Uiso 1.00 1 c R
H(36) H 0.0143 0.0064 0.1132 0.052 Uiso 1.00 1 c R
H(37) H 0.1331 0.1532 0.1236 0.038 Uiso 1.00 1 c R

loop_
_atom_site_aniso_label
_atom_site_aniso_U_11
_atom_site_aniso_U_22
_atom_site_aniso_U_33
_atom_site_aniso_U_12
_atom_site_aniso_U_13
_atom_site_aniso_U_23
Ru(1) 0.0190(2) 0.0321(3) 0.0226(2) 0.0000 -0.0008(2) 0.0000
Zr(1) 0.0195(3) 0.0440(4) 0.0264(3) 0.0000 0.0015(2) 0.0000
Cl(1) 0.0455(9) 0.0449(12) 0.0299(8) 0.0000 0.0080(7) 0.0000
Cl(2) 0.0213(8) 0.0707(16) 0.0463(9) 0.0000 -0.0046(7) 0.0000
P(1) 0.0226(5) 0.0315(7) 0.0297(5) -0.0017(5) -0.0000(4) -0.0014(5)
F(1) 0.052(2) 0.058(2) 0.124(3) 0.014(2) 0.004(2) 0.009(2)
F(4) 0.0517(18) 0.043(2) 0.074(2) -0.0155(16) -0.0109(15) 0.0139(17)
F(5) 0.0534(19) 0.039(2) 0.080(2) 0.0169(16) 0.0185(16) 0.0169(17)
F(6) 0.066(2) 0.044(2) 0.0380(14) -0.0047(16) 0.0012(14) 0.0098(15)
F(10) 0.125(3) 0.090(3) 0.146(3) -0.057(3) 0.089(3) -0.078(3)
F(11) 0.131(3) 0.143(4) 0.0413(19) 0.020(3) 0.015(2) -0.029(2)
F(12) 0.063(2) 0.140(4) 0.086(2) 0.001(2) 0.0291(19) -0.056(2)
C(1) 0.025(2) 0.033(3) 0.038(2) -0.001(2) 0.0069(18) -0.006(2)
C(2) 0.022(2) 0.049(3) 0.035(2) -0.002(2) 0.0028(19) -0.006(2)
C(3) 0.031(2) 0.064(4) 0.042(2) 0.000(2) -0.005(2) -0.015(2)
C(4) 0.030(2) 0.049(4) 0.056(3) -0.007(2) -0.007(2) -0.008(2)
C(5) 0.027(2) 0.031(3) 0.053(2) -0.001(2) 0.004(2) -0.003(2)
C(6) 0.037(2) 0.036(3) 0.052(2) -0.000(2) -0.000(2) -0.012(2)
C(7) 0.038(2) 0.051(4) 0.066(3) 0.007(2) 0.011(2) -0.018(3)
C(8) 0.028(2) 0.045(3) 0.032(2) 0.001(2) 0.0000(19) -0.000(2)
C(9) 0.047(3) 0.064(4) 0.050(3) 0.003(3) 0.006(2) 0.020(3)
C(10) 0.030(3) 0.059(6) 0.034(3) 0.0000 -0.012(3) 0.0000
C(11) 0.027(2) 0.040(3) 0.041(2) 0.005(2) -0.008(2) 0.005(2)
C(12) 0.021(2) 0.038(3) 0.038(2) 0.001(2) -0.0037(18) -0.001(2)
C(13) 0.045(4) 0.106(8) 0.023(3) 0.0000 -0.002(3) 0.0000
C(14) 0.037(2) 0.062(4) 0.057(3) -0.009(2) -0.020(2) 0.031(3)
C(15) 0.031(2) 0.051(4) 0.052(2) 0.005(2) -0.005(2) -0.015(2)
C(16) 0.025(3) 0.037(4) 0.022(2) 0.0000 0.006(2) 0.0000
C(17) 0.023(3) 0.048(5) 0.040(3) 0.0000 -0.002(3) 0.0000
C(18) 0.026(3) 0.041(4) 0.023(2) 0.0000 0.004(2) 0.0000
C(19) 0.031(3) 0.052(5) 0.022(3) 0.0000 0.006(2) 0.0000
C(20) 0.047(3) 0.044(3) 0.046(2) -0.001(2) -0.008(2) -0.005(2)
C(21) 0.044(3) 0.061(4) 0.054(3) -0.010(3) -0.014(2) -0.009(3)
C(22) 0.021(3) 0.094(7) 0.038(3) 0.0000 -0.002(3) 0.0000
C(23) 0.024(3) 0.047(5) 0.030(3) 0.0000 0.001(2) 0.0000
C(24) 0.045(4) 0.104(8) 0.041(4) 0.0000 0.005(3) 0.0000
C(25) 0.033(4) 0.154(11) 0.055(5) 0.0000 0.014(3) 0.0000
C(26) 0.056(5) 0.117(9) 0.054(5) 0.0000 0.029(4) 0.0000
C(27) 0.046(4) 0.111(9) 0.041(4) 0.0000 0.026(3) 0.0000
C(28) 0.038(4) 0.093(7) 0.030(3) 0.0000 0.009(3) 0.0000
C(29) 0.021(3) 0.039(4) 0.027(3) 0.0000 -0.004(2) 0.0000
C(30) 0.025(2) 0.043(3) 0.028(2) 0.004(2) 0.0002(18) -0.000(2)
C(31) 0.027(2) 0.049(3) 0.035(2) 0.003(2) -0.0015(19) 0.003(2)
C(32) 0.030(3) 0.056(5) 0.039(3) 0.0000 0.012(3) 0.0000
C(33) 0.034(2) 0.070(4) 0.035(2) 0.016(3) -0.004(2) 0.006(2)
C(34) 0.018(2) 0.040(4) 0.028(3) 0.0000 0.001(2) 0.0000
C(35) 0.027(2) 0.033(3) 0.031(2) -0.003(2) -0.0010(18) -0.001(2)
C(36) 0.028(2) 0.030(3) 0.028(2) 0.001(2) -0.0002(18) -0.000(2)
C(37) 0.028(3) 0.034(4) 0.025(3) 0.0000 0.008(2) 0.0000
C(38) 0.031(2) 0.038(3) 0.041(2) -0.000(2) 0.006(2) -0.002(2)
C(39) 0.025(2) 0.037(3) 0.027(2) 0.002(2) -0.0029(17) 0.001(2)
C(40) 0.028(2) 0.056(3) 0.032(2) -0.010(2) 0.0013(19) -0.009(2)
C(41) 0.034(2) 0.061(4) 0.041(2) -0.013(2) 0.006(2) -0.010(2)
C(42) 0.039(2) 0.062(4) 0.030(2) -0.016(2) -0.003(2) -0.009(2)
C(43) 0.034(2) 0.047(3) 0.028(2) -0.007(2) 0.0016(19) -0.003(2)
C(44) 0.025(2) 0.034(3) 0.035(2) -0.002(2) 0.0011(18) 0.003(2)
C(46) 0.050(3) 0.067(5) 0.044(3) -0.013(3) 0.008(2) -0.019(3)
B(1) 0.026(3) 0.043(5) 0.031(3) 0.0000 -0.004(3) 0.0000

loop_
_atom_type_symbol
_atom_type_description
_atom_type_scat_dispersion_real
_atom_type_scat_dispersion_imag
_atom_type_scat_source
C C 0.003 0.002
;
International Tables for Crystallography
(1992, Vol. C, Tables 4.2.6.8 and 6.1.1.4)
;
H H 0.000 0.000
;
International Tables for Crystallography
(1992, Vol. C, Table 6.1.1.4)
;
B B 0.001 0.001
;
International Tables for Crystallography
(1992, Vol. C, Tables 4.2.6.8 and 6.1.1.4)
;
F F 0.017 0.010
;
International Tables for Crystallography
(1992, Vol. C, Tables 4.2.6.8 and 6.1.1.4)
;
P P 0.102 0.094
;
International Tables for Crystallography
(1992, Vol. C, Tables 4.2.6.8 and 6.1.1.4)
;
Cl Cl 0.148 0.159
;
International Tables for Crystallography
(1992, Vol. C, Tables 4.2.6.8 and 6.1.1.4)
;
Zr Zr -2.967 0.560
;
International Tables for Crystallography
(1992, Vol. C, Tables 4.2.6.8 and 6.1.1.4)
;
Ru Ru -1.259 0.836
;
International Tables for Crystallography
(1992, Vol. C, Tables 4.2.6.8 and 6.1.1.4)
;

loop_
_geom_angle_atom_site_label_1
_geom_angle_atom_site_label_2
_geom_angle_atom_site_label_3
_geom_angle
_geom_angle_publ_flag
_geom_angle_site_symmetry_1
_geom_angle_site_symmetry_3
P(1) Ru(1) P(1) 95.30(4) yes . 3_555
P(1) Ru(1) C(10) 106.00(10) yes . .
P(1) Ru(1) C(11) 92.16(12) yes . .
P(1) Ru(1) C(11) 141.51(12) yes . 3_555
P(1) Ru(1) C(12) 113.75(12) yes . .
P(1) Ru(1) C(12) 150.05(12) yes . 3_555
P(1) Ru(1) C(16) 92.20(12) yes . .
P(1) Ru(1) C(10) 106.00(10) yes 3_555 .
P(1) Ru(1) C(11) 141.51(12) yes 3_555 .
P(1) Ru(1) C(11) 92.16(12) yes 3_555 3_555
P(1) Ru(1) C(12) 150.05(12) yes 3_555 .
P(1) Ru(1) C(12) 113.75(12) yes 3_555 3_555
P(1) Ru(1) C(16) 92.20(12) yes 3_555 .
C(10) Ru(1) C(11) 36.10(15) yes . .
C(10) Ru(1) C(11) 36.10(15) yes . 3_555
C(10) Ru(1) C(12) 60.40(18) yes . .
C(10) Ru(1) C(12) 60.40(18) yes . 3_555
C(10) Ru(1) C(16) 152.6(2) yes . .
C(11) Ru(1) C(11) 60.54(18) yes . 3_555
C(11) Ru(1) C(12) 36.42(15) yes . .
C(11) Ru(1) C(12) 60.77(16) yes . 3_555
C(11) Ru(1) C(16) 125.22(18) yes . .
C(11) Ru(1) C(12) 60.77(16) yes 3_555 .
C(11) Ru(1) C(12) 36.42(15) yes 3_555 3_555
C(11) Ru(1) C(16) 125.22(18) yes 3_555 .
C(12) Ru(1) C(12) 36.57(17) yes . 3_555
C(12) Ru(1) C(16) 93.7(2) yes . .
C(12) Ru(1) C(16) 93.7(2) yes 3_555 .
Cl(1) Zr(1) Cl(2) 97.46(6) yes . .
Cl(1) Zr(1) C(1) 92.79(10) yes . .
Cl(1) Zr(1) C(1) 92.79(10) yes . 3_555
Cl(1) Zr(1) C(2) 126.02(10) yes . .
Cl(1) Zr(1) C(2) 126.02(10) yes . 3_555
Cl(1) Zr(1) C(3) 131.20(12) yes . .
Cl(1) Zr(1) C(3) 131.20(12) yes . 3_555
Cl(1) Zr(1) C(4) 99.89(11) yes . .
Cl(1) Zr(1) C(4) 99.89(11) yes . 3_555
Cl(1) Zr(1) C(5) 79.27(11) yes . .
Cl(1) Zr(1) C(5) 79.27(11) yes . 3_555
Cl(2) Zr(1) C(1) 134.43(10) yes . .
Cl(2) Zr(1) C(1) 134.43(10) yes . 3_555
Cl(2) Zr(1) C(2) 118.05(10) yes . .
Cl(2) Zr(1) C(2) 118.05(10) yes . 3_555
Cl(2) Zr(1) C(3) 86.75(11) yes . .
Cl(2) Zr(1) C(3) 86.75(11) yes . 3_555
Cl(2) Zr(1) C(4) 79.78(11) yes . .
Cl(2) Zr(1) C(4) 79.78(11) yes . 3_555
Cl(2) Zr(1) C(5) 105.62(10) yes . .
Cl(2) Zr(1) C(5) 105.62(10) yes . 3_555
C(1) Zr(1) C(1) 88.87(15) yes . 3_555
C(1) Zr(1) C(2) 33.32(13) yes . .
C(1) Zr(1) C(2) 89.60(15) yes . 3_555
C(1) Zr(1) C(3) 54.61(15) yes . .
C(1) Zr(1) C(3) 118.27(15) yes . 3_555
C(1) Zr(1) C(4) 54.70(15) yes . .
C(1) Zr(1) C(4) 141.63(15) yes . 3_555
C(1) Zr(1) C(5) 33.62(14) yes . .
C(1) Zr(1) C(5) 119.92(15) yes . 3_555
C(1) Zr(1) C(2) 89.60(15) yes 3_555 .
C(1) Zr(1) C(2) 33.32(13) yes 3_555 3_555
C(1) Zr(1) C(3) 118.27(15) yes 3_555 .
C(1) Zr(1) C(3) 54.61(15) yes 3_555 3_555
C(1) Zr(1) C(4) 141.63(15) yes 3_555 .
C(1) Zr(1) C(4) 54.70(15) yes 3_555 3_555
C(1) Zr(1) C(5) 119.92(15) yes 3_555 .
C(1) Zr(1) C(5) 33.62(14) yes 3_555 3_555
C(2) Zr(1) C(2) 72.58(15) yes . 3_555
C(2) Zr(1) C(3) 31.97(14) yes . .
C(2) Zr(1) C(3) 92.39(16) yes . 3_555
C(2) Zr(1) C(4) 53.82(15) yes . .
C(2) Zr(1) C(4) 124.12(15) yes . 3_555
C(2) Zr(1) C(5) 53.88(15) yes . .
C(2) Zr(1) C(5) 122.42(15) yes . 3_555
C(2) Zr(1) C(3) 92.39(16) yes 3_555 .
C(2) Zr(1) C(3) 31.97(14) yes 3_555 3_555
C(2) Zr(1) C(4) 124.12(15) yes 3_555 .
C(2) Zr(1) C(4) 53.82(15) yes 3_555 3_555
C(2) Zr(1) C(5) 122.42(15) yes 3_555 .
C(2) Zr(1) C(5) 53.88(15) yes 3_555 3_555
C(3) Zr(1) C(3) 97.51(17) yes . 3_555
C(3) Zr(1) C(4) 32.88(16) yes . .
C(3) Zr(1) C(4) 128.52(17) yes . 3_555
C(3) Zr(1) C(5) 53.17(16) yes . .
C(3) Zr(1) C(5) 146.15(16) yes . 3_555
C(3) Zr(1) C(4) 128.52(17) yes 3_555 .
C(3) Zr(1) C(4) 32.88(16) yes 3_555 3_555
C(3) Zr(1) C(5) 146.15(16) yes 3_555 .
C(3) Zr(1) C(5) 53.17(16) yes 3_555 3_555
C(4) Zr(1) C(4) 153.14(16) yes . 3_555
C(4) Zr(1) C(5) 31.32(15) yes . .
C(4) Zr(1) C(5) 174.59(15) yes . 3_555
C(4) Zr(1) C(5) 174.59(15) yes 3_555 .
C(4) Zr(1) C(5) 31.32(15) yes 3_555 3_555
C(5) Zr(1) C(5) 143.95(15) yes . 3_555
Ru(1) P(1) C(1) 122.45(17) yes . .
Ru(1) P(1) C(6) 112.93(16) yes . .
Ru(1) P(1) C(8) 113.78(16) yes . .
C(1) P(1) C(6) 98.2(2) yes . .
C(1) P(1) C(8) 102.58(19) yes . .
C(6) P(1) C(8) 104.5(2) yes . .
Zr(1) C(1) P(1) 129.5(2) yes . .
Zr(1) C(1) C(2) 74.5(2) yes . .
Zr(1) C(1) C(5) 74.3(2) yes . .
P(1) C(1) C(2) 126.1(3) yes . .
P(1) C(1) C(5) 126.8(3) yes . .
C(2) C(1) C(5) 104.6(3) yes . .
Zr(1) C(2) C(1) 72.2(2) yes . .
Zr(1) C(2) C(3) 74.1(2) yes . .
C(1) C(2) C(3) 109.0(3) yes . .
Zr(1) C(3) C(2) 73.9(3) yes . .
Zr(1) C(3) C(4) 73.1(3) yes . .
C(2) C(3) C(4) 108.1(4) yes . .
Zr(1) C(4) C(3) 74.0(3) yes . .
Zr(1) C(4) C(5) 74.7(3) yes . .
C(3) C(4) C(5) 108.3(4) yes . .
Zr(1) C(5) C(1) 72.0(2) yes . .
Zr(1) C(5) C(4) 74.0(3) yes . .
C(1) C(5) C(4) 109.8(4) yes . .
P(1) C(6) C(7) 115.8(3) yes . .
P(1) C(8) C(9) 118.2(3) yes . .
Ru(1) C(10) C(11) 72.1(3) yes . .
Ru(1) C(10) C(11) 72.1(3) yes . 3_555
Ru(1) C(10) C(13) 133.9(4) yes . .
C(11) C(10) C(11) 109.0(5) yes . 3_555
C(11) C(10) C(13) 124.6(2) yes . .
C(11) C(10) C(13) 124.6(2) yes 3_555 .
Ru(1) C(11) C(10) 71.8(3) yes . .
Ru(1) C(11) C(12) 70.3(2) yes . .
Ru(1) C(11) C(14) 134.0(3) yes . .
C(10) C(11) C(12) 107.1(4) yes . .
C(10) C(11) C(14) 124.7(4) yes . .
C(12) C(11) C(14) 126.7(4) yes . .
Ru(1) C(12) C(11) 73.3(2) yes . .
Ru(1) C(12) C(12) 71.7(2) yes . 3_555
Ru(1) C(12) C(15) 126.4(3) yes . .
C(11) C(12) C(12) 108.4(4) yes . 3_555
C(11) C(12) C(15) 125.8(4) yes . .
C(12) C(12) C(15) 125.4(4) yes 3_555 .
Ru(1) C(16) C(17) 170.9(5) yes . .
C(16) C(17) C(18) 175.1(6) yes . .
C(17) C(18) C(19) 117.6(5) yes . .
C(17) C(18) C(23) 122.9(5) yes . .
C(19) C(18) C(23) 119.5(4) yes . .
C(18) C(19) C(20) 120.4(3) yes . .
C(18) C(19) C(20) 120.4(3) yes . 3_555
C(20) C(19) C(20) 119.1(5) yes . 3_555
C(19) C(20) C(21) 120.1(5) yes . .
C(20) C(21) C(22) 119.7(5) yes . .
C(21) C(22) C(21) 121.3(6) yes . 3_555
C(18) C(23) C(24) 122.7(5) yes . .
C(18) C(23) C(28) 118.7(5) yes . .
C(24) C(23) C(28) 118.6(6) yes . .
C(23) C(24) C(25) 123.6(7) yes . .
C(24) C(25) C(26) 115.3(7) yes . .
C(25) C(26) C(27) 124.3(8) yes . .
C(26) C(27) C(28) 120.4(7) yes . .
C(23) C(28) C(27) 117.8(6) yes . .
C(30) C(29) C(30) 116.5(4) yes . 3_555
C(30) C(29) B(1) 121.6(2) yes . .
C(30) C(29) B(1) 121.6(2) yes 3_555 .
C(29) C(30) C(31) 121.8(4) yes . .
C(30) C(31) C(32) 121.0(5) yes . .
C(30) C(31) C(33) 120.9(4) yes . .
C(32) C(31) C(33) 118.1(4) yes . .
C(31) C(32) C(31) 117.9(5) yes . 3_555
F(1) C(33) F(2) 101.7(4) yes . .
F(1) C(33) F(3) 104.9(5) yes . .
F(1) C(33) C(31) 113.5(4) yes . .
F(2) C(33) F(3) 108.5(4) yes . .
F(2) C(33) C(31) 113.5(4) yes . .
F(3) C(33) C(31) 113.7(4) yes . .
C(35) C(34) C(35) 116.5(4) yes . 3_555
C(35) C(34) B(1) 121.6(2) yes . .
C(35) C(34) B(1) 121.6(2) yes 3_555 .
C(34) C(35) C(36) 121.5(4) yes . .
C(35) C(36) C(37) 120.8(4) yes . .
C(35) C(36) C(38) 118.4(4) yes . .
C(37) C(36) C(38) 120.8(4) yes . .
C(36) C(37) C(36) 119.0(5) yes . 3_555
F(4) C(38) F(5) 105.0(4) yes . .
F(4) C(38) F(6) 106.9(3) yes . .
F(4) C(38) C(36) 112.9(3) yes . .
F(5) C(38) F(6) 105.5(3) yes . .
F(5) C(38) C(36) 111.4(3) yes . .
F(6) C(38) C(36) 114.4(4) yes . .
C(40) C(39) C(44) 116.1(4) yes . .
C(40) C(39) B(1) 120.5(4) yes . .
C(44) C(39) B(1) 123.2(4) yes . .
C(39) C(40) C(41) 122.3(4) yes . .
C(40) C(41) C(42) 119.9(4) yes . .
C(40) C(41) C(45) 119.0(4) yes . .
C(42) C(41) C(45) 121.1(5) yes . .
C(41) C(42) C(43) 118.6(5) yes . .
C(42) C(43) C(44) 120.8(4) yes . .
C(42) C(43) C(46) 118.6(4) yes . .
C(44) C(43) C(46) 120.6(4) yes . .
C(39) C(44) C(43) 122.3(4) yes . .
F(7) C(45) F(8) 116.5(6) yes . .
F(7) C(45) F(9) 94.5(5) yes . .
F(7) C(45) C(41) 115.5(6) yes . .
F(8) C(45) F(9) 98.0(5) yes . .
F(8) C(45) C(41) 116.6(5) yes . .
F(9) C(45) C(41) 111.4(5) yes . .
F(10) C(46) F(11) 103.9(4) yes . .
F(10) C(46) F(12) 110.1(5) yes . .
F(10) C(46) C(43) 114.6(5) yes . .
F(11) C(46) F(12) 102.6(4) yes . .
F(11) C(46) C(43) 111.0(5) yes . .
F(12) C(46) C(43) 113.6(4) yes . .
C(29) B(1) C(34) 103.0(4) yes . .
C(29) B(1) C(39) 114.5(3) yes . .
C(29) B(1) C(39) 114.5(3) yes . 3_555
C(34) B(1) C(39) 109.6(3) yes . .
C(34) B(1) C(39) 109.6(3) yes . 3_555
C(39) B(1) C(39) 105.5(4) yes . 3_555
Zr(1) C(2) H(1) 119.9 no . .
C(1) C(2) H(1) 125.5 no . .
C(3) C(2) H(1) 125.5 no . .
Zr(1) C(3) H(2) 118.9 no . .
C(2) C(3) H(2) 126.0 no . .
C(4) C(3) H(2) 126.0 no . .
Zr(1) C(4) H(3) 117.5 no . .
C(3) C(4) H(3) 125.8 no . .
C(5) C(4) H(3) 125.8 no . .
Zr(1) C(5) H(4) 120.5 no . .
C(1) C(5) H(4) 125.1 no . .
C(4) C(5) H(4) 125.1 no . .
P(1) C(6) H(5) 107.9 no . .
P(1) C(6) H(6) 107.9 no . .
C(7) C(6) H(5) 107.9 no . .
C(7) C(6) H(6) 107.9 no . .
H(5) C(6) H(6) 109.5 no . .
C(6) C(7) H(7) 109.5 no . .
C(6) C(7) H(8) 109.5 no . .
C(6) C(7) H(9) 109.5 no . .
H(7) C(7) H(8) 109.5 no . .
H(7) C(7) H(9) 109.5 no . .
H(8) C(7) H(9) 109.5 no . .
P(1) C(8) H(10) 107.2 no . .
P(1) C(8) H(11) 107.2 no . .
C(9) C(8) H(10) 107.2 no . .
C(9) C(8) H(11) 107.2 no . .
H(10) C(8) H(11) 109.5 no . .
C(8) C(9) H(12) 109.5 no . .
C(8) C(9) H(13) 109.5 no . .
C(8) C(9) H(14) 109.5 no . .
H(12) C(9) H(13) 109.5 no . .
H(12) C(9) H(14) 109.5 no . .
H(13) C(9) H(14) 109.5 no . .
C(10) C(13) H(15) 109.5 no . .
C(10) C(13) H(16) 109.5 no . .
C(10) C(13) H(16) 109.5 no . 3_555
H(15) C(13) H(16) 109.5 no . .
H(15) C(13) H(16) 109.5 no . 3_555
H(16) C(13) H(16) 109.5 no . 3_555
C(11) C(14) H(17) 109.5 no . .
C(11) C(14) H(18) 109.5 no . .
C(11) C(14) H(19) 109.5 no . .
H(17) C(14) H(18) 109.5 no . .
H(17) C(14) H(19) 109.5 no . .
H(18) C(14) H(19) 109.5 no . .
C(12) C(15) H(20) 109.5 no . .
C(12) C(15) H(21) 109.5 no . .
C(12) C(15) H(22) 109.5 no . .
H(20) C(15) H(21) 109.5 no . .
H(20) C(15) H(22) 109.5 no . .
H(21) C(15) H(22) 109.5 no . .
C(19) C(20) H(23) 119.9 no . .
C(21) C(20) H(23) 119.9 no . .
C(20) C(21) H(24) 120.2 no . .
C(22) C(21) H(24) 120.2 no . .
C(21) C(22) H(25) 119.4 no . .
C(21) C(22) H(25) 119.4 no 3_555 .
C(23) C(24) H(26) 118.2 no . .
C(25) C(24) H(26) 118.2 no . .
C(24) C(25) H(27) 122.4 no . .
C(26) C(25) H(27) 122.4 no . .
C(25) C(26) H(28) 117.9 no . .
C(27) C(26) H(28) 117.9 no . .
C(26) C(27) H(29) 119.8 no . .
C(28) C(27) H(29) 119.8 no . .
C(23) C(28) H(30) 121.1 no . .
C(27) C(28) H(30) 121.1 no . .
C(29) C(30) H(31) 119.1 no . .
C(31) C(30) H(31) 119.1 no . .
C(31) C(32) H(32) 121.0 no . .
C(31) C(32) H(32) 121.0 no 3_555 .
C(34) C(35) H(33) 119.3 no . .
C(36) C(35) H(33) 119.3 no . .
C(36) C(37) H(34) 120.5 no . .
C(36) C(37) H(34) 120.5 no 3_555 .
C(39) C(40) H(35) 118.8 no . .
C(41) C(40) H(35) 118.8 no . .
C(41) C(42) H(36) 120.7 no . .
C(43) C(42) H(36) 120.7 no . .
C(39) C(44) H(37) 118.9 no . .
C(43) C(44) H(37) 118.9 no . .

loop_
_geom_bond_atom_site_label_1
_geom_bond_atom_site_label_2
_geom_bond_distance
_geom_bond_publ_flag
_geom_bond_site_symmetry_2
Ru(1) P(1) 2.3175(13) yes .
Ru(1) P(1) 2.3175(13) yes 3_555
Ru(1) C(10) 2.297(6) yes .
Ru(1) C(11) 2.301(4) yes .
Ru(1) C(11) 2.301(4) yes 3_555
Ru(1) C(12) 2.261(4) yes .
Ru(1) C(12) 2.261(4) yes 3_555
Ru(1) C(16) 1.901(5) yes .
Zr(1) Cl(1) 2.4377(17) yes .
Zr(1) Cl(2) 2.4262(16) yes .
Zr(1) C(1) 2.486(4) yes .
Zr(1) C(1) 2.486(4) yes 3_555
Zr(1) C(2) 2.517(4) yes .
Zr(1) C(2) 2.517(4) yes 3_555
Zr(1) C(3) 2.520(5) yes .
Zr(1) C(3) 2.520(5) yes 3_555
Zr(1) C(4) 2.509(5) yes .
Zr(1) C(4) 2.509(5) yes 3_555
Zr(1) C(5) 2.516(5) yes .
Zr(1) C(5) 2.516(5) yes 3_555
P(1) C(1) 1.809(4) yes .
P(1) C(6) 1.834(5) yes .
P(1) C(8) 1.850(4) yes .
F(1) C(33) 1.338(7) yes .
F(2) C(33) 1.332(6) yes .
F(3) C(33) 1.281(6) yes .
F(4) C(38) 1.343(5) yes .
F(5) C(38) 1.358(5) yes .
F(6) C(38) 1.327(5) yes .
F(7) C(45) 1.256(9) yes .
F(8) C(45) 1.306(9) yes .
F(9) C(45) 1.367(8) yes .
F(10) C(46) 1.283(8) yes .
F(11) C(46) 1.341(7) yes .
F(12) C(46) 1.296(6) yes .
C(1) C(2) 1.434(5) yes .
C(1) C(5) 1.447(6) yes .
C(2) C(3) 1.387(6) yes .
C(3) C(4) 1.423(7) yes .
C(4) C(5) 1.356(6) yes .
C(6) C(7) 1.536(7) yes .
C(8) C(9) 1.531(7) yes .
C(10) C(11) 1.425(6) yes .
C(10) C(11) 1.425(6) yes 3_555
C(10) C(13) 1.525(8) yes .
C(11) C(12) 1.426(6) yes .
C(11) C(14) 1.469(7) yes .
C(12) C(12) 1.419(6) yes 3_555
C(12) C(15) 1.507(6) yes .
C(16) C(17) 1.243(8) yes .
C(17) C(18) 1.358(8) yes .
C(18) C(19) 1.469(8) yes .
C(18) C(23) 1.477(8) yes .
C(19) C(20) 1.391(6) yes .
C(19) C(20) 1.391(6) yes 3_555
C(20) C(21) 1.408(7) yes .
C(21) C(22) 1.367(7) yes .
C(23) C(24) 1.375(9) yes .
C(23) C(28) 1.430(9) yes .
C(24) C(25) 1.380(11) yes .
C(25) C(26) 1.397(11) yes .
C(26) C(27) 1.332(12) yes .
C(27) C(28) 1.398(10) yes .
C(29) C(30) 1.383(5) yes .
C(29) C(30) 1.383(5) yes 3_555
C(29) B(1) 1.643(9) yes .
C(30) C(31) 1.393(5) yes .
C(31) C(32) 1.373(6) yes .
C(31) C(33) 1.505(8) yes .
C(34) C(35) 1.395(5) yes .
C(34) C(35) 1.395(5) yes 3_555
C(34) B(1) 1.670(9) yes .
C(35) C(36) 1.415(5) yes .
C(36) C(37) 1.369(5) yes .
C(36) C(38) 1.483(7) yes .
C(39) C(40) 1.389(6) yes .
C(39) C(44) 1.391(6) yes .
C(39) B(1) 1.647(6) yes .
C(40) C(41) 1.415(7) yes .
C(41) C(42) 1.388(7) yes .
C(41) C(45) 1.462(8) yes .
C(42) C(43) 1.378(6) yes .
C(43) C(44) 1.401(7) yes .
C(43) C(46) 1.493(7) yes .
C(2) H(1) 0.950 no .
C(3) H(2) 0.950 no .
C(4) H(3) 0.950 no .
C(5) H(4) 0.950 no .
C(6) H(5) 0.950 no .
C(6) H(6) 0.950 no .
C(7) H(7) 0.950 no .
C(7) H(8) 0.950 no .
C(7) H(9) 0.950 no .
C(8) H(10) 0.950 no .
C(8) H(11) 0.950 no .
C(9) H(12) 0.950 no .
C(9) H(13) 0.950 no .
C(9) H(14) 0.950 no .
C(13) H(15) 0.950 no .
C(13) H(16) 0.950 no .
C(13) H(16) 0.950 no 3_555
C(14) H(17) 0.950 no .
C(14) H(18) 0.950 no .
C(14) H(19) 0.950 no .
C(15) H(20) 0.950 no .
C(15) H(21) 0.950 no .
C(15) H(22) 0.950 no .
C(20) H(23) 0.950 no .
C(21) H(24) 0.950 no .
C(22) H(25) 0.950 no .
C(24) H(26) 0.950 no .
C(25) H(27) 0.950 no .
C(26) H(28) 0.950 no .
C(27) H(29) 0.950 no .
C(28) H(30) 0.950 no .
C(30) H(31) 0.950 no .
C(32) H(32) 0.950 no .
C(35) H(33) 0.950 no .
C(37) H(34) 0.950 no .
C(40) H(35) 0.950 no .
C(42) H(36) 0.950 no .
C(44) H(37) 0.950 no .

loop_
_geom_contact_atom_site_label_1
_geom_contact_atom_site_label_2
_geom_contact_distance
_geom_contact_site_symmetry_2
Cl(2) F(6) 3.415(3) .
Cl(2) F(6) 3.415(3) 3_555
F(1) C(3) 3.558(7) 4_554
F(1) C(4) 3.471(6) 4_554
F(1) C(5) 3.506(6) 4_554
F(1) C(6) 3.426(6) 4_554
F(1) C(7) 3.245(6) 4_554
F(1) C(9) 3.583(6) 1_554
F(2) F(7) 3.014(6) 8_555
F(2) C(9) 3.456(6) 1_554
F(3) C(5) 3.574(7) 4_554
F(3) C(20) 3.584(6) .
F(3) C(21) 3.315(7) .
F(4) F(4) 3.402(4) 5_556
F(4) F(9) 3.239(5) 5_556
F(4) C(14) 3.102(6) 4_554
F(4) C(14) 3.276(5) 8_456
F(5) C(6) 3.492(6) 4_554
F(5) C(9) 3.382(6) 4_554
F(5) C(14) 3.257(6) 4_554
F(6) Cl(2) 3.415(3) .
F(6) F(8) 3.535(6) 5_556
F(6) F(9) 3.143(6) 5_556
F(6) C(3) 3.287(5) .
F(6) C(4) 3.454(5) .
F(6) C(15) 3.405(5) 8_456
F(7) F(2) 3.014(6) 8_455
F(7) C(13) 3.548(7) 6_456
F(8) F(6) 3.535(6) 5_556
F(8) F(11) 3.176(6) 5_555
F(8) C(4) 3.495(7) 5_556
F(9) F(4) 3.239(5) 5_556
F(9) F(6) 3.143(6) 5_556
F(9) C(14) 3.498(7) 8_456
F(11) F(8) 3.176(6) 5_555
F(11) C(5) 3.529(6) 1_554
F(12) C(5) 3.586(6) 1_554
F(12) C(9) 3.242(6) 1_554
C(3) F(1) 3.558(7) 4_555
C(3) F(6) 3.287(5) .
C(4) F(1) 3.471(6) 4_555
C(4) F(6) 3.454(5) .
C(4) F(8) 3.495(7) 5_556
C(5) F(1) 3.506(6) 4_555
C(5) F(3) 3.574(7) 4_555
C(5) F(11) 3.529(6) 1_556
C(5) F(12) 3.586(6) 1_556
C(6) F(1) 3.426(6) 4_555
C(6) F(5) 3.492(6) 4_555
C(7) F(1) 3.245(6) 4_555
C(9) F(1) 3.583(6) 1_556
C(9) F(2) 3.456(6) 1_556
C(9) F(5) 3.382(6) 4_555
C(9) F(12) 3.242(6) 1_556
C(13) F(7) 3.548(7) 6_556
C(13) F(7) 3.548(7) 8_556
C(14) F(4) 3.102(6) 4_555
C(14) F(4) 3.276(5) 8_556
C(14) F(5) 3.257(6) 4_555
C(14) F(9) 3.498(7) 8_556
C(15) F(6) 3.405(5) 8_556
C(20) F(3) 3.584(6) .
C(21) F(3) 3.315(7) .
Cl(1) H(27) 3.397 6_456
Cl(1) H(37) 3.197 1_556
Cl(1) H(37) 3.197 3_556
Cl(2) H(21) 3.256 6_456
Cl(2) H(21) 3.256 8_456
Cl(2) H(22) 3.589 6_456
Cl(2) H(22) 3.589 8_456
Cl(2) H(27) 3.050 6_456
Cl(2) H(34) 2.853 .
F(1) H(6) 2.769 4_554
F(1) H(7) 2.485 4_554
F(1) H(8) 3.591 4_554
F(1) H(13) 2.687 1_554
F(2) H(10) 3.030 1_554
F(2) H(13) 2.629 1_554
F(2) H(15) 3.313 1_554
F(2) H(16) 3.283 1_554
F(3) H(4) 3.415 4_554
F(3) H(6) 3.365 4_554
F(3) H(23) 3.538 .
F(3) H(24) 3.070 .
F(4) H(17) 2.837 4_554
F(4) H(17) 2.453 8_456
F(4) H(18) 3.214 4_554
F(4) H(19) 2.753 4_554
F(4) H(19) 3.405 8_456
F(4) H(21) 3.172 8_456
F(5) H(2) 3.125 .
F(5) H(5) 2.776 4_554
F(5) H(6) 3.358 4_554
F(5) H(13) 3.355 4_554
F(5) H(14) 2.616 4_554
F(5) H(17) 3.563 4_554
F(5) H(18) 2.903 4_554
F(5) H(19) 2.843 4_554
F(5) H(24) 3.007 .
F(6) H(2) 2.653 .
F(6) H(3) 3.005 .
F(6) H(21) 2.478 8_456
F(7) H(16) 2.660 8_456
F(7) H(18) 3.590 8_456
F(7) H(29) 3.039 6_455
F(8) H(3) 2.576 5_556
F(8) H(21) 3.588 4_554
F(9) H(16) 3.468 8_456
F(9) H(17) 2.921 8_456
F(9) H(18) 3.197 8_456
F(9) H(20) 3.317 4_554
F(9) H(21) 3.416 4_554
F(10) H(23) 3.449 4_554
F(10) H(36) 3.347 5_555
F(11) H(3) 3.175 1_554
F(11) H(4) 2.921 1_554
F(11) H(27) 3.402 6_455
F(11) H(36) 3.335 5_555
F(12) H(4) 2.659 1_554
F(12) H(7) 3.473 4_554
F(12) H(12) 2.347 1_554
F(12) H(13) 3.443 1_554
F(12) H(23) 3.130 4_554
C(7) H(31) 3.373 4_555
C(9) H(24) 3.322 4_555
C(13) H(32) 3.514 1_556
C(21) H(14) 3.594 4_554
C(29) H(25) 3.243 .
C(30) H(25) 3.385 .
C(32) H(15) 3.420 1_554
C(33) H(6) 3.572 4_554
C(33) H(13) 3.172 1_554
C(34) H(25) 2.865 .
C(35) H(25) 2.886 .
C(36) H(25) 2.997 .
C(37) H(21) 3.538 6_456
C(37) H(21) 3.538 8_456
C(37) H(25) 3.068 .
C(38) H(2) 3.297 .
C(38) H(17) 3.528 8_456
C(38) H(19) 3.406 4_554
C(38) H(21) 3.219 8_456
C(39) H(8) 3.583 4_554
C(39) H(28) 2.939 6_455
C(40) H(28) 3.230 6_455
C(40) H(29) 3.236 6_455
C(41) H(28) 3.585 6_455
C(41) H(29) 3.387 6_455
C(42) H(8) 3.371 4_554
C(43) H(8) 3.221 4_554
C(43) H(28) 3.316 6_455
C(44) H(8) 3.309 4_554
C(44) H(28) 2.963 6_455
C(46) H(4) 3.411 1_554
H(2) F(5) 3.125 .
H(2) F(6) 2.653 .
H(2) C(38) 3.297 .
H(2) H(34) 3.392 .
H(3) F(6) 3.005 .
H(3) F(8) 2.576 5_556
H(3) F(11) 3.175 1_556
H(4) F(3) 3.415 4_555
H(4) F(11) 2.921 1_556
H(4) F(12) 2.659 1_556
H(4) C(46) 3.411 1_556
H(5) F(5) 2.776 4_555
H(5) H(33) 3.348 4_555
H(6) F(1) 2.769 4_555
H(6) F(3) 3.365 4_555
H(6) F(5) 3.358 4_555
H(6) C(33) 3.572 4_555
H(6) H(24) 3.450 4_555
H(6) H(31) 3.268 4_555
H(7) F(1) 2.485 4_555
H(7) F(12) 3.473 4_555
H(7) H(31) 3.034 4_555
H(8) F(1) 3.591 4_555
H(8) C(39) 3.583 4_555
H(8) C(42) 3.371 4_555
H(8) C(43) 3.221 4_555
H(8) C(44) 3.309 4_555
H(8) H(31) 3.024 4_555
H(8) H(33) 3.274 4_555
H(10) F(2) 3.030 1_556
H(12) F(12) 2.347 1_556
H(12) H(23) 3.356 4_555
H(12) H(24) 3.270 4_555
H(13) F(1) 2.687 1_556
H(13) F(2) 2.629 1_556
H(13) F(5) 3.355 4_555
H(13) F(12) 3.443 1_556
H(13) C(33) 3.172 1_556
H(13) H(24) 3.516 4_555
H(14) F(5) 2.616 4_555
H(14) C(21) 3.594 4_555
H(14) H(24) 2.700 4_555
H(15) F(2) 3.313 1_556
H(15) F(2) 3.313 3_556
H(15) C(32) 3.420 1_556
H(15) H(32) 2.979 1_556
H(16) F(2) 3.283 1_556
H(16) F(7) 2.660 8_556
H(16) F(9) 3.468 8_556
H(16) H(32) 3.512 1_556
H(16) H(35) 3.421 8_556
H(17) F(4) 2.837 4_555
H(17) F(4) 2.453 8_556
H(17) F(5) 3.563 4_555
H(17) F(9) 2.921 8_556
H(17) C(38) 3.528 8_556
H(18) F(4) 3.214 4_555
H(18) F(5) 2.903 4_555
H(18) F(7) 3.590 8_556
H(18) F(9) 3.197 8_556
H(19) F(4) 2.753 4_555
H(19) F(4) 3.405 8_556
H(19) F(5) 2.843 4_555
H(19) C(38) 3.406 4_555
H(20) F(9) 3.317 4_555
H(21) Cl(2) 3.256 6_556
H(21) F(4) 3.172 8_556
H(21) F(6) 2.478 8_556
H(21) F(8) 3.588 4_555
H(21) F(9) 3.416 4_555
H(21) C(37) 3.538 6_556
H(21) C(38) 3.219 8_556
H(21) H(34) 2.949 6_556
H(22) Cl(2) 3.589 6_556
H(23) F(3) 3.538 .
H(23) F(10) 3.449 4_555
H(23) F(12) 3.130 4_555
H(23) H(12) 3.356 4_554
H(24) F(3) 3.070 .
H(24) F(5) 3.007 .
H(24) C(9) 3.322 4_554
H(24) H(6) 3.450 4_554
H(24) H(12) 3.270 4_554
H(24) H(13) 3.516 4_554
H(24) H(14) 2.700 4_554
H(25) C(29) 3.243 .
H(25) C(30) 3.385 .
H(25) C(30) 3.385 3_555
H(25) C(34) 2.865 .
H(25) C(35) 2.886 .
H(25) C(35) 2.886 3_555
H(25) C(36) 2.997 .
H(25) C(36) 2.997 3_555
H(25) C(37) 3.068 .
H(25) H(33) 3.406 .
H(25) H(33) 3.406 3_555
H(27) Cl(1) 3.397 6_556
H(27) Cl(2) 3.050 6_556
H(27) F(11) 3.402 6_555
H(27) F(11) 3.402 8_555
H(28) C(39) 2.939 6_555
H(28) C(39) 2.939 8_555
H(28) C(40) 3.230 6_555
H(28) C(40) 3.230 8_555
H(28) C(41) 3.585 6_555
H(28) C(41) 3.585 8_555
H(28) C(43) 3.316 6_555
H(28) C(43) 3.316 8_555
H(28) C(44) 2.963 6_555
H(28) C(44) 2.963 8_555
H(28) H(37) 3.313 6_555
H(28) H(37) 3.313 8_555
H(29) F(7) 3.039 6_555
H(29) F(7) 3.039 8_555
H(29) C(40) 3.236 6_555
H(29) C(40) 3.236 8_555
H(29) C(41) 3.387 6_555
H(29) C(41) 3.387 8_555
H(29) H(35) 3.251 6_555
H(29) H(35) 3.251 8_555
H(30) H(32) 3.232 .
H(31) C(7) 3.373 4_554
H(31) H(6) 3.268 4_554
H(31) H(7) 3.034 4_554
H(31) H(8) 3.024 4_554
H(32) C(13) 3.514 1_554
H(32) H(15) 2.979 1_554
H(32) H(16) 3.512 1_554
H(32) H(16) 3.512 3_554
H(32) H(30) 3.232 .
H(33) H(5) 3.348 4_554
H(33) H(8) 3.274 4_554
H(33) H(25) 3.406 .
H(34) Cl(2) 2.853 .
H(34) H(2) 3.392 .
H(34) H(2) 3.392 3_555
H(34) H(21) 2.949 6_456
H(34) H(21) 2.949 8_456
H(35) H(16) 3.421 8_456
H(35) H(29) 3.251 6_455
H(36) F(10) 3.347 5_555
H(36) F(11) 3.335 5_555
H(37) Cl(1) 3.197 1_554
H(37) H(28) 3.313 6_455

loop_
_geom_torsion_atom_site_label_1
_geom_torsion_atom_site_label_2
_geom_torsion_atom_site_label_3
_geom_torsion_atom_site_label_4
_geom_torsion
_geom_torsion_site_symmetry_1
_geom_torsion_site_symmetry_3
_geom_torsion_site_symmetry_4
P(1) Ru(1) P(1) C(1) -47.90(18) . 3_555 3_555
P(1) Ru(1) P(1) C(6) -164.84(17) . 3_555 3_555
P(1) Ru(1) P(1) C(8) 76.30(17) . 3_555 3_555
P(1) Ru(1) P(1) C(1) 47.90(18) 3_555 . .
P(1) Ru(1) P(1) C(6) 164.84(17) 3_555 . .
P(1) Ru(1) P(1) C(8) -76.30(17) 3_555 . .
P(1) Ru(1) C(10) C(11) 70.9(3) . . .
P(1) Ru(1) C(10) C(13) -50.24(5) . . .
P(1) Ru(1) C(10) C(11) -171.4(2) . . 3_555
C(10) Ru(1) P(1) C(1) 156.2(2) . . .
C(10) Ru(1) P(1) C(6) -86.8(2) . . .
C(10) Ru(1) P(1) C(8) 32.0(2) . . .
P(1) Ru(1) C(11) C(10) -114.6(2) . . .
P(1) Ru(1) C(11) C(12) 128.9(2) . . .
P(1) Ru(1) C(11) C(14) 6.5(4) . . .
C(11) Ru(1) P(1) C(1) -169.9(2) . . .
C(11) Ru(1) P(1) C(6) -53.0(2) . . .
C(11) Ru(1) P(1) C(8) 65.9(2) . . .
P(1) Ru(1) C(11) C(12) 129.8(2) . 3_555 3_555
P(1) Ru(1) C(11) C(14) -107.8(4) . 3_555 3_555
P(1) Ru(1) C(11) C(10) 13.3(3) . 3_555 .
C(11) Ru(1) P(1) C(1) 148.1(2) 3_555 . .
C(11) Ru(1) P(1) C(6) -94.9(2) 3_555 . .
C(11) Ru(1) P(1) C(8) 23.9(2) 3_555 . .
P(1) Ru(1) C(12) C(11) -58.2(2) . . .
P(1) Ru(1) C(12) C(15) 64.4(4) . . .
P(1) Ru(1) C(12) C(12) -174.7(2) . . 3_555
C(12) Ru(1) P(1) C(1) -139.6(2) . . .
C(12) Ru(1) P(1) C(6) -22.6(2) . . .
C(12) Ru(1) P(1) C(8) 96.2(2) . . .
P(1) Ru(1) C(12) C(11) -106.8(3) . 3_555 3_555
P(1) Ru(1) C(12) C(15) 130.7(3) . 3_555 3_555
P(1) Ru(1) C(12) C(12) 9.7(3) . 3_555 .
C(12) Ru(1) P(1) C(1) -145.9(2) 3_555 . .
C(12) Ru(1) P(1) C(6) -28.9(2) 3_555 . .
C(12) Ru(1) P(1) C(8) 89.9(2) 3_555 . .
P(1) Ru(1) C(16) C(17) -132.31(3) . . .
C(16) Ru(1) P(1) C(1) -44.5(2) . . .
C(16) Ru(1) P(1) C(6) 72.4(2) . . .
C(16) Ru(1) P(1) C(8) -168.7(2) . . .
P(1) Ru(1) C(10) C(11) 171.4(2) 3_555 . .
P(1) Ru(1) C(10) C(13) 50.24(5) 3_555 . .
P(1) Ru(1) C(10) C(11) -70.9(3) 3_555 . 3_555
C(10) Ru(1) P(1) C(1) -156.2(2) . 3_555 3_555
C(10) Ru(1) P(1) C(6) 86.8(2) . 3_555 3_555
C(10) Ru(1) P(1) C(8) -32.0(2) . 3_555 3_555
P(1) Ru(1) C(11) C(10) -13.3(3) 3_555 . .
P(1) Ru(1) C(11) C(12) -129.8(2) 3_555 . .
P(1) Ru(1) C(11) C(14) 107.8(4) 3_555 . .
C(11) Ru(1) P(1) C(1) -148.1(2) . 3_555 3_555
C(11) Ru(1) P(1) C(6) 94.9(2) . 3_555 3_555
C(11) Ru(1) P(1) C(8) -23.9(2) . 3_555 3_555
P(1) Ru(1) C(11) C(12) -128.9(2) 3_555 3_555 3_555
P(1) Ru(1) C(11) C(14) -6.5(4) 3_555 3_555 3_555
P(1) Ru(1) C(11) C(10) 114.6(2) 3_555 3_555 .
C(11) Ru(1) P(1) C(1) 169.9(2) 3_555 3_555 3_555
C(11) Ru(1) P(1) C(6) 53.0(2) 3_555 3_555 3_555
C(11) Ru(1) P(1) C(8) -65.9(2) 3_555 3_555 3_555
P(1) Ru(1) C(12) C(11) 106.8(3) 3_555 . .
P(1) Ru(1) C(12) C(15) -130.7(3) 3_555 . .
P(1) Ru(1) C(12) C(12) -9.7(3) 3_555 . 3_555
C(12) Ru(1) P(1) C(1) 145.9(2) . 3_555 3_555
C(12) Ru(1) P(1) C(6) 28.9(2) . 3_555 3_555
C(12) Ru(1) P(1) C(8) -89.9(2) . 3_555 3_555
P(1) Ru(1) C(12) C(11) 58.2(2) 3_555 3_555 3_555
P(1) Ru(1) C(12) C(15) -64.4(4) 3_555 3_555 3_555
P(1) Ru(1) C(12) C(12) 174.7(2) 3_555 3_555 .
C(12) Ru(1) P(1) C(1) 139.6(2) 3_555 3_555 3_555
C(12) Ru(1) P(1) C(6) 22.6(2) 3_555 3_555 3_555
C(12) Ru(1) P(1) C(8) -96.2(2) 3_555 3_555 3_555
P(1) Ru(1) C(16) C(17) 132.31(3) 3_555 . .
C(16) Ru(1) P(1) C(1) 44.5(2) . 3_555 3_555
C(16) Ru(1) P(1) C(6) -72.4(2) . 3_555 3_555
C(16) Ru(1) P(1) C(8) 168.7(2) . 3_555 3_555
C(10) Ru(1) C(11) C(12) -116.5(4) . . .
C(10) Ru(1) C(11) C(14) 121.1(5) . . .
C(11) Ru(1) C(10) C(13) -121.2(2) . . .
C(11) Ru(1) C(10) C(11) 117.6(4) . . 3_555
C(10) Ru(1) C(11) C(12) 116.5(4) . 3_555 3_555
C(10) Ru(1) C(11) C(14) -121.1(5) . 3_555 3_555
C(11) Ru(1) C(10) C(11) -117.6(4) 3_555 . .
C(11) Ru(1) C(10) C(13) 121.2(2) 3_555 . .
C(10) Ru(1) C(12) C(11) 37.3(2) . . .
C(10) Ru(1) C(12) C(15) 159.9(4) . . .
C(10) Ru(1) C(12) C(12) -79.2(2) . . 3_555
C(12) Ru(1) C(10) C(11) -37.7(2) . . .
C(12) Ru(1) C(10) C(13) -158.85(14) . . .
C(12) Ru(1) C(10) C(11) 80.0(3) . . 3_555
C(10) Ru(1) C(12) C(11) -37.3(2) . 3_555 3_555
C(10) Ru(1) C(12) C(15) -159.9(4) . 3_555 3_555
C(10) Ru(1) C(12) C(12) 79.2(2) . 3_555 .
C(12) Ru(1) C(10) C(11) -80.0(3) 3_555 . .
C(12) Ru(1) C(10) C(13) 158.85(14) 3_555 . .
C(12) Ru(1) C(10) C(11) 37.7(2) 3_555 . 3_555
C(16) Ru(1) C(10) C(11) -58.8(2) . . .
C(16) Ru(1) C(10) C(11) 58.8(2) . . 3_555
C(11) Ru(1) C(11) C(12) 79.7(2) . 3_555 3_555
C(11) Ru(1) C(11) C(14) -157.9(5) . 3_555 3_555
C(11) Ru(1) C(11) C(10) -36.8(2) . 3_555 .
C(11) Ru(1) C(11) C(10) 36.8(2) 3_555 . .
C(11) Ru(1) C(11) C(12) -79.7(2) 3_555 . .
C(11) Ru(1) C(11) C(14) 157.9(5) 3_555 . .
C(11) Ru(1) C(12) C(15) 122.6(5) . . .
C(11) Ru(1) C(12) C(12) -116.5(3) . . 3_555
C(12) Ru(1) C(11) C(10) 116.5(4) . . .
C(12) Ru(1) C(11) C(14) -122.4(5) . . .
C(11) Ru(1) C(12) C(11) -79.0(3) . 3_555 3_555
C(11) Ru(1) C(12) C(15) 158.4(4) . 3_555 3_555
C(11) Ru(1) C(12) C(12) 37.5(2) . 3_555 .
C(12) Ru(1) C(11) C(10) 78.9(3) 3_555 . .
C(12) Ru(1) C(11) C(12) -37.7(2) 3_555 . .
C(12) Ru(1) C(11) C(14) -160.1(5) 3_555 . .
C(11) Ru(1) C(16) C(17) -38.10(17) . . .
C(16) Ru(1) C(11) C(10) 151.2(2) . . .
C(16) Ru(1) C(11) C(12) 34.7(3) . . .
C(16) Ru(1) C(11) C(14) -87.8(4) . . .
C(11) Ru(1) C(12) C(11) 79.0(3) 3_555 . .
C(11) Ru(1) C(12) C(15) -158.4(4) 3_555 . .
C(11) Ru(1) C(12) C(12) -37.5(2) 3_555 . 3_555
C(12) Ru(1) C(11) C(12) 37.7(2) . 3_555 3_555
C(12) Ru(1) C(11) C(14) 160.1(5) . 3_555 3_555
C(12) Ru(1) C(11) C(10) -78.9(3) . 3_555 .
C(11) Ru(1) C(12) C(15) -122.6(5) 3_555 3_555 3_555
C(11) Ru(1) C(12) C(12) 116.5(3) 3_555 3_555 .
C(12) Ru(1) C(11) C(14) 122.4(5) 3_555 3_555 3_555
C(12) Ru(1) C(11) C(10) -116.5(4) 3_555 3_555 .
C(11) Ru(1) C(16) C(17) 38.10(17) 3_555 . .
C(16) Ru(1) C(11) C(12) -34.7(3) . 3_555 3_555
C(16) Ru(1) C(11) C(14) 87.8(4) . 3_555 3_555
C(16) Ru(1) C(11) C(10) -151.2(2) . 3_555 .
C(12) Ru(1) C(12) C(11) -116.5(3) . 3_555 3_555
C(12) Ru(1) C(12) C(15) 120.9(5) . 3_555 3_555
C(12) Ru(1) C(12) C(11) 116.5(3) 3_555 . .
C(12) Ru(1) C(12) C(15) -120.9(5) 3_555 . .
C(12) Ru(1) C(16) C(17) -18.33(12) . . .
C(16) Ru(1) C(12) C(11) -152.3(2) . . .
C(16) Ru(1) C(12) C(15) -29.7(4) . . .
C(16) Ru(1) C(12) C(12) 91.2(2) . . 3_555
C(12) Ru(1) C(16) C(17) 18.33(12) 3_555 . .
C(16) Ru(1) C(12) C(11) 152.3(2) . 3_555 3_555
C(16) Ru(1) C(12) C(15) 29.7(4) . 3_555 3_555
C(16) Ru(1) C(12) C(12) -91.2(2) . 3_555 .
Cl(1) Zr(1) C(1) P(1) -59.4(2) . . .
Cl(1) Zr(1) C(1) C(2) 176.3(2) . . .
Cl(1) Zr(1) C(1) C(5) 65.8(2) . . .
Cl(1) Zr(1) C(1) P(1) 59.4(2) . 3_555 3_555
Cl(1) Zr(1) C(1) C(2) -176.3(2) . 3_555 3_555
Cl(1) Zr(1) C(1) C(5) -65.8(2) . 3_555 3_555
Cl(1) Zr(1) C(2) C(1) -4.6(3) . . .
Cl(1) Zr(1) C(2) C(3) 111.9(2) . . .
Cl(1) Zr(1) C(2) C(1) 4.6(3) . 3_555 3_555
Cl(1) Zr(1) C(2) C(3) -111.9(2) . 3_555 3_555
Cl(1) Zr(1) C(3) C(2) -94.2(3) . . .
Cl(1) Zr(1) C(3) C(4) 20.9(3) . . .
Cl(1) Zr(1) C(3) C(2) 94.2(3) . 3_555 3_555
Cl(1) Zr(1) C(3) C(4) -20.9(3) . 3_555 3_555
Cl(1) Zr(1) C(4) C(3) -164.2(2) . . .
Cl(1) Zr(1) C(4) C(5) -49.5(2) . . .
Cl(1) Zr(1) C(4) C(3) 164.2(2) . 3_555 3_555
Cl(1) Zr(1) C(4) C(5) 49.5(2) . 3_555 3_555
Cl(1) Zr(1) C(5) C(1) -112.0(2) . . .
Cl(1) Zr(1) C(5) C(4) 130.4(2) . . .
Cl(1) Zr(1) C(5) C(1) 112.0(2) . 3_555 3_555
Cl(1) Zr(1) C(5) C(4) -130.4(2) . 3_555 3_555
Cl(2) Zr(1) C(1) P(1) -162.64(19) . . .
Cl(2) Zr(1) C(1) C(2) 73.0(3) . . .
Cl(2) Zr(1) C(1) C(5) -37.5(3) . . .
Cl(2) Zr(1) C(1) P(1) 162.64(19) . 3_555 3_555
Cl(2) Zr(1) C(1) C(2) -73.0(3) . 3_555 3_555
Cl(2) Zr(1) C(1) C(5) 37.5(3) . 3_555 3_555
Cl(2) Zr(1) C(2) C(1) -129.3(2) . . .
Cl(2) Zr(1) C(2) C(3) -12.8(3) . . .
Cl(2) Zr(1) C(2) C(1) 129.3(2) . 3_555 3_555
Cl(2) Zr(1) C(2) C(3) 12.8(3) . 3_555 3_555
Cl(2) Zr(1) C(3) C(2) 168.7(2) . . .
Cl(2) Zr(1) C(3) C(4) -76.1(2) . . .
Cl(2) Zr(1) C(3) C(2) -168.7(2) . 3_555 3_555
Cl(2) Zr(1) C(3) C(4) 76.1(2) . 3_555 3_555
Cl(2) Zr(1) C(4) C(3) 99.9(2) . . .
Cl(2) Zr(1) C(4) C(5) -145.3(2) . . .
Cl(2) Zr(1) C(4) C(3) -99.9(2) . 3_555 3_555
Cl(2) Zr(1) C(4) C(5) 145.3(2) . 3_555 3_555
Cl(2) Zr(1) C(5) C(1) 153.2(2) . . .
Cl(2) Zr(1) C(5) C(4) 35.5(2) . . .
Cl(2) Zr(1) C(5) C(1) -153.2(2) . 3_555 3_555
Cl(2) Zr(1) C(5) C(4) -35.5(2) . 3_555 3_555
C(1) Zr(1) C(1) P(1) -33.4(2) . 3_555 3_555
C(1) Zr(1) C(1) C(2) 91.0(2) . 3_555 3_555
C(1) Zr(1) C(1) C(5) -158.5(2) . 3_555 3_555
C(1) Zr(1) C(1) P(1) 33.4(2) 3_555 . .
C(1) Zr(1) C(1) C(2) -91.0(2) 3_555 . .
C(1) Zr(1) C(1) C(5) 158.5(2) 3_555 . .
C(1) Zr(1) C(2) C(3) 116.5(4) . . .
C(2) Zr(1) C(1) P(1) 124.4(4) . . .
C(2) Zr(1) C(1) C(5) -110.5(3) . . .
C(1) Zr(1) C(2) C(1) -88.5(2) . 3_555 3_555
C(1) Zr(1) C(2) C(3) 154.9(3) . 3_555 3_555
C(2) Zr(1) C(1) P(1) 66.7(2) 3_555 . .
C(2) Zr(1) C(1) C(2) -57.7(2) 3_555 . .
C(2) Zr(1) C(1) C(5) -168.2(2) 3_555 . .
C(1) Zr(1) C(3) C(2) -37.1(2) . . .
C(1) Zr(1) C(3) C(4) 78.1(3) . . .
C(3) Zr(1) C(1) P(1) 159.9(3) . . .
C(3) Zr(1) C(1) C(2) 35.5(2) . . .
C(3) Zr(1) C(1) C(5) -74.9(2) . . .
C(1) Zr(1) C(3) C(2) -28.8(3) . 3_555 3_555
C(1) Zr(1) C(3) C(4) -143.9(2) . 3_555 3_555
C(3) Zr(1) C(1) P(1) 81.4(3) 3_555 . .
C(3) Zr(1) C(1) C(2) -42.9(3) 3_555 . .
C(3) Zr(1) C(1) C(5) -153.4(2) 3_555 . .
C(1) Zr(1) C(4) C(3) -77.8(2) . . .
C(1) Zr(1) C(4) C(5) 36.9(2) . . .
C(4) Zr(1) C(1) P(1) -159.5(3) . . .
C(4) Zr(1) C(1) C(2) 76.1(2) . . .
C(4) Zr(1) C(1) C(5) -34.3(2) . . .
C(1) Zr(1) C(4) C(3) 56.7(3) . 3_555 3_555
C(1) Zr(1) C(4) C(5) -58.0(3) . 3_555 3_555
C(4) Zr(1) C(1) P(1) 50.4(4) 3_555 . .
C(4) Zr(1) C(1) C(2) -74.0(3) 3_555 . .
C(4) Zr(1) C(1) C(5) 175.6(2) 3_555 . .
C(1) Zr(1) C(5) C(4) -117.6(4) . . .
C(5) Zr(1) C(1) P(1) -125.2(4) . . .
C(5) Zr(1) C(1) C(2) 110.5(3) . . .
C(1) Zr(1) C(5) C(1) 25.0(3) . 3_555 3_555
C(1) Zr(1) C(5) C(4) 142.6(2) . 3_555 3_555
C(5) Zr(1) C(1) P(1) 19.9(3) 3_555 . .
C(5) Zr(1) C(1) C(2) -104.5(2) 3_555 . .
C(5) Zr(1) C(1) C(5) 145.0(2) 3_555 . .
C(1) Zr(1) C(2) C(1) 88.5(2) 3_555 . .
C(1) Zr(1) C(2) C(3) -154.9(3) 3_555 . .
C(2) Zr(1) C(1) P(1) -66.7(2) . 3_555 3_555
C(2) Zr(1) C(1) C(2) 57.7(2) . 3_555 3_555
C(2) Zr(1) C(1) C(5) 168.2(2) . 3_555 3_555
C(1) Zr(1) C(2) C(3) -116.5(4) 3_555 3_555 3_555
C(2) Zr(1) C(1) P(1) -124.4(4) 3_555 3_555 3_555
C(2) Zr(1) C(1) C(5) 110.5(3) 3_555 3_555 3_555
C(1) Zr(1) C(3) C(2) 28.8(3) 3_555 . .
C(1) Zr(1) C(3) C(4) 143.9(2) 3_555 . .
C(3) Zr(1) C(1) P(1) -81.4(3) . 3_555 3_555
C(3) Zr(1) C(1) C(2) 42.9(3) . 3_555 3_555
C(3) Zr(1) C(1) C(5) 153.4(2) . 3_555 3_555
C(1) Zr(1) C(3) C(2) 37.1(2) 3_555 3_555 3_555
C(1) Zr(1) C(3) C(4) -78.1(3) 3_555 3_555 3_555
C(3) Zr(1) C(1) P(1) -159.9(3) 3_555 3_555 3_555
C(3) Zr(1) C(1) C(2) -35.5(2) 3_555 3_555 3_555
C(3) Zr(1) C(1) C(5) 74.9(2) 3_555 3_555 3_555
C(1) Zr(1) C(4) C(3) -56.7(3) 3_555 . .
C(1) Zr(1) C(4) C(5) 58.0(3) 3_555 . .
C(4) Zr(1) C(1) P(1) -50.4(4) . 3_555 3_555
C(4) Zr(1) C(1) C(2) 74.0(3) . 3_555 3_555
C(4) Zr(1) C(1) C(5) -175.6(2) . 3_555 3_555
C(1) Zr(1) C(4) C(3) 77.8(2) 3_555 3_555 3_555
C(1) Zr(1) C(4) C(5) -36.9(2) 3_555 3_555 3_555
C(4) Zr(1) C(1) P(1) 159.5(3) 3_555 3_555 3_555
C(4) Zr(1) C(1) C(2) -76.1(2) 3_555 3_555 3_555
C(4) Zr(1) C(1) C(5) 34.3(2) 3_555 3_555 3_555
C(1) Zr(1) C(5) C(1) -25.0(3) 3_555 . .
C(1) Zr(1) C(5) C(4) -142.6(2) 3_555 . .
C(5) Zr(1) C(1) P(1) -19.9(3) . 3_555 3_555
C(5) Zr(1) C(1) C(2) 104.5(2) . 3_555 3_555
C(5) Zr(1) C(1) C(5) -145.0(2) . 3_555 3_555
C(1) Zr(1) C(5) C(4) 117.6(4) 3_555 3_555 3_555
C(5) Zr(1) C(1) P(1) 125.2(4) 3_555 3_555 3_555
C(5) Zr(1) C(1) C(2) -110.5(3) 3_555 3_555 3_555
C(2) Zr(1) C(2) C(1) -117.7(2) . 3_555 3_555
C(2) Zr(1) C(2) C(3) 125.8(3) . 3_555 3_555
C(2) Zr(1) C(2) C(1) 117.7(2) 3_555 . .
C(2) Zr(1) C(2) C(3) -125.8(3) 3_555 . .
C(2) Zr(1) C(3) C(4) 115.1(4) . . .
C(3) Zr(1) C(2) C(1) -116.5(4) . . .
C(2) Zr(1) C(3) C(2) -50.7(3) . 3_555 3_555
C(2) Zr(1) C(3) C(4) -165.9(2) . 3_555 3_555
C(3) Zr(1) C(2) C(1) 143.1(2) 3_555 . .
C(3) Zr(1) C(2) C(3) -100.4(3) 3_555 . .
C(2) Zr(1) C(4) C(3) -36.4(2) . . .
C(2) Zr(1) C(4) C(5) 78.3(2) . . .
C(4) Zr(1) C(2) C(1) -79.0(3) . . .
C(4) Zr(1) C(2) C(3) 37.5(3) . . .
C(2) Zr(1) C(4) C(3) 17.1(3) . 3_555 3_555
C(2) Zr(1) C(4) C(5) -97.6(3) . 3_555 3_555
C(4) Zr(1) C(2) C(1) 133.9(2) 3_555 . .
C(4) Zr(1) C(2) C(3) -109.6(3) 3_555 . .
C(2) Zr(1) C(5) C(1) 39.6(2) . . .
C(2) Zr(1) C(5) C(4) -78.1(3) . . .
C(5) Zr(1) C(2) C(1) -40.0(2) . . .
C(5) Zr(1) C(2) C(3) 76.6(3) . . .
C(2) Zr(1) C(5) C(1) -14.1(3) . 3_555 3_555
C(2) Zr(1) C(5) C(4) 103.6(2) . 3_555 3_555
C(5) Zr(1) C(2) C(1) 96.3(2) 3_555 . .
C(5) Zr(1) C(2) C(3) -147.2(2) 3_555 . .
C(2) Zr(1) C(3) C(2) 50.7(3) 3_555 . .
C(2) Zr(1) C(3) C(4) 165.9(2) 3_555 . .
C(3) Zr(1) C(2) C(1) -143.1(2) . 3_555 3_555
C(3) Zr(1) C(2) C(3) 100.4(3) . 3_555 3_555
C(2) Zr(1) C(3) C(4) -115.1(4) 3_555 3_555 3_555
C(3) Zr(1) C(2) C(1) 116.5(4) 3_555 3_555 3_555
C(2) Zr(1) C(4) C(3) -17.1(3) 3_555 . .
C(2) Zr(1) C(4) C(5) 97.6(3) 3_555 . .
C(4) Zr(1) C(2) C(1) -133.9(2) . 3_555 3_555
C(4) Zr(1) C(2) C(3) 109.6(3) . 3_555 3_555
C(2) Zr(1) C(4) C(3) 36.4(2) 3_555 3_555 3_555
C(2) Zr(1) C(4) C(5) -78.3(2) 3_555 3_555 3_555
C(4) Zr(1) C(2) C(1) 79.0(3) 3_555 3_555 3_555
C(4) Zr(1) C(2) C(3) -37.5(3) 3_555 3_555 3_555
C(2) Zr(1) C(5) C(1) 14.1(3) 3_555 . .
C(2) Zr(1) C(5) C(4) -103.6(2) 3_555 . .
C(5) Zr(1) C(2) C(1) -96.3(2) . 3_555 3_555
C(5) Zr(1) C(2) C(3) 147.2(2) . 3_555 3_555
C(2) Zr(1) C(5) C(1) -39.6(2) 3_555 3_555 3_555
C(2) Zr(1) C(5) C(4) 78.1(3) 3_555 3_555 3_555
C(5) Zr(1) C(2) C(1) 40.0(2) 3_555 3_555 3_555
C(5) Zr(1) C(2) C(3) -76.6(3) 3_555 3_555 3_555
C(3) Zr(1) C(3) C(2) -82.4(3) . 3_555 3_555
C(3) Zr(1) C(3) C(4) 162.4(2) . 3_555 3_555
C(3) Zr(1) C(3) C(2) 82.4(3) 3_555 . .
C(3) Zr(1) C(3) C(4) -162.4(2) 3_555 . .
C(3) Zr(1) C(4) C(5) 114.7(4) . . .
C(4) Zr(1) C(3) C(2) -115.1(4) . . .
C(3) Zr(1) C(4) C(3) -22.5(3) . 3_555 3_555
C(3) Zr(1) C(4) C(5) -137.2(2) . 3_555 3_555
C(4) Zr(1) C(3) C(2) 94.5(3) 3_555 . .
C(4) Zr(1) C(3) C(4) -150.3(2) 3_555 . .
C(3) Zr(1) C(5) C(1) 79.6(2) . . .
C(3) Zr(1) C(5) C(4) -38.0(2) . . .
C(5) Zr(1) C(3) C(2) -79.0(3) . . .
C(5) Zr(1) C(3) C(4) 36.2(2) . . .
C(3) Zr(1) C(5) C(1) -45.1(4) . 3_555 3_555
C(3) Zr(1) C(5) C(4) 72.6(3) . 3_555 3_555
C(5) Zr(1) C(3) C(2) 55.2(4) 3_555 . .
C(5) Zr(1) C(3) C(4) 170.3(2) 3_555 . .
C(3) Zr(1) C(4) C(3) 22.5(3) 3_555 . .
C(3) Zr(1) C(4) C(5) 137.2(2) 3_555 . .
C(4) Zr(1) C(3) C(2) -94.5(3) . 3_555 3_555
C(4) Zr(1) C(3) C(4) 150.3(2) . 3_555 3_555
C(3) Zr(1) C(4) C(5) -114.7(4) 3_555 3_555 3_555
C(4) Zr(1) C(3) C(2) 115.1(4) 3_555 3_555 3_555
C(3) Zr(1) C(5) C(1) 45.1(4) 3_555 . .
C(3) Zr(1) C(5) C(4) -72.6(3) 3_555 . .
C(5) Zr(1) C(3) C(2) -55.2(4) . 3_555 3_555
C(5) Zr(1) C(3) C(4) -170.3(2) . 3_555 3_555
C(3) Zr(1) C(5) C(1) -79.6(2) 3_555 3_555 3_555
C(3) Zr(1) C(5) C(4) 38.0(2) 3_555 3_555 3_555
C(5) Zr(1) C(3) C(2) 79.0(3) 3_555 3_555 3_555
C(5) Zr(1) C(3) C(4) -36.2(2) 3_555 3_555 3_555
C(4) Zr(1) C(4) C(3) -59.0(4) . 3_555 3_555
C(4) Zr(1) C(4) C(5) -173.7(3) . 3_555 3_555
C(4) Zr(1) C(4) C(3) 59.0(4) 3_555 . .
C(4) Zr(1) C(4) C(5) 173.7(3) 3_555 . .
C(4) Zr(1) C(5) C(1) 117.6(4) . . .
C(5) Zr(1) C(4) C(3) -114.7(4) . . .
C(4) Zr(1) C(5) C(1) 30.5(18) . 3_555 3_555
C(4) Zr(1) C(5) C(4) 148.2(16) . 3_555 3_555
C(5) Zr(1) C(4) C(3) -83.7(17) 3_555 . .
C(5) Zr(1) C(4) C(5) 31.1(18) 3_555 . .
C(4) Zr(1) C(5) C(1) -30.5(18) 3_555 . .
C(4) Zr(1) C(5) C(4) -148.2(16) 3_555 . .
C(5) Zr(1) C(4) C(3) 83.7(17) . 3_555 3_555
C(5) Zr(1) C(4) C(5) -31.1(18) . 3_555 3_555
C(4) Zr(1) C(5) C(1) -117.6(4) 3_555 3_555 3_555
C(5) Zr(1) C(4) C(3) 114.7(4) 3_555 3_555 3_555
C(5) Zr(1) C(5) C(1) 57.6(3) . 3_555 3_555
C(5) Zr(1) C(5) C(4) 175.3(2) . 3_555 3_555
C(5) Zr(1) C(5) C(1) -57.6(3) 3_555 . .
C(5) Zr(1) C(5) C(4) -175.3(2) 3_555 . .
Ru(1) P(1) C(1) Zr(1) -53.1(3) . . .
Ru(1) P(1) C(1) C(2) 46.8(5) . . .
Ru(1) P(1) C(1) C(5) -153.5(3) . . .
Ru(1) P(1) C(6) C(7) -60.2(3) . . .
Ru(1) P(1) C(8) C(9) -147.0(3) . . .
C(1) P(1) C(6) C(7) 70.3(3) . . .
C(6) P(1) C(1) Zr(1) -177.1(2) . . .
C(6) P(1) C(1) C(2) -77.1(4) . . .
C(6) P(1) C(1) C(5) 82.6(4) . . .
C(1) P(1) C(8) C(9) 78.6(3) . . .
C(8) P(1) C(1) Zr(1) 76.0(3) . . .
C(8) P(1) C(1) C(2) 176.0(4) . . .
C(8) P(1) C(1) C(5) -24.3(5) . . .
C(6) P(1) C(8) C(9) -23.4(4) . . .
C(8) P(1) C(6) C(7) 175.7(3) . . .
Zr(1) C(1) C(2) C(3) -65.5(3) . . .
Zr(1) C(1) C(5) C(4) 64.9(3) . . .
P(1) C(1) C(2) Zr(1) -127.9(4) . . .
P(1) C(1) C(2) C(3) 166.6(4) . . .
P(1) C(1) C(5) Zr(1) 127.9(4) . . .
P(1) C(1) C(5) C(4) -167.2(4) . . .
C(2) C(1) C(5) Zr(1) -68.9(3) . . .
C(2) C(1) C(5) C(4) -4.0(5) . . .
C(5) C(1) C(2) Zr(1) 68.8(3) . . .
C(5) C(1) C(2) C(3) 3.3(5) . . .
Zr(1) C(2) C(3) C(4) -65.7(3) . . .
C(1) C(2) C(3) Zr(1) 64.3(3) . . .
C(1) C(2) C(3) C(4) -1.4(6) . . .
Zr(1) C(3) C(4) C(5) -67.4(3) . . .
C(2) C(3) C(4) Zr(1) 66.2(3) . . .
C(2) C(3) C(4) C(5) -1.2(6) . . .
Zr(1) C(4) C(5) C(1) -63.6(3) . . .
C(3) C(4) C(5) Zr(1) 66.9(4) . . .
C(3) C(4) C(5) C(1) 3.3(6) . . .
Ru(1) C(10) C(11) C(12) 61.8(3) . . .
Ru(1) C(10) C(11) C(14) -131.5(4) . . .
Ru(1) C(10) C(11) C(12) -61.8(3) . 3_555 3_555
Ru(1) C(10) C(11) C(14) 131.5(4) . 3_555 3_555
C(11) C(10) C(11) Ru(1) 63.1(3) . 3_555 .
C(11) C(10) C(11) C(12) 1.3(5) . 3_555 3_555
C(11) C(10) C(11) C(14) -165.4(4) . 3_555 3_555
C(11) C(10) C(11) Ru(1) -63.1(3) 3_555 . .
C(11) C(10) C(11) C(12) -1.3(5) 3_555 . .
C(11) C(10) C(11) C(14) 165.4(4) 3_555 . .
C(13) C(10) C(11) Ru(1) 131.5(6) . . .
C(13) C(10) C(11) C(12) -166.8(5) . . .
C(13) C(10) C(11) C(14) -0.0(8) . . .
C(13) C(10) C(11) Ru(1) -131.5(6) . 3_555 .
C(13) C(10) C(11) C(12) 166.8(5) . 3_555 3_555
C(13) C(10) C(11) C(14) 0.0(8) . 3_555 3_555
Ru(1) C(11) C(12) C(15) -123.2(4) . . .
Ru(1) C(11) C(12) C(12) 63.6(2) . . 3_555
C(10) C(11) C(12) Ru(1) -62.8(3) . . .
C(10) C(11) C(12) C(15) 174.0(4) . . .
C(10) C(11) C(12) C(12) 0.8(5) . . 3_555
C(14) C(11) C(12) Ru(1) 130.8(4) . . .
C(14) C(11) C(12) C(15) 7.6(7) . . .
C(14) C(11) C(12) C(12) -165.6(4) . . 3_555
Ru(1) C(12) C(12) C(11) 64.6(2) . 3_555 3_555
Ru(1) C(12) C(12) C(15) -122.2(4) . 3_555 3_555
C(11) C(12) C(12) Ru(1) -64.6(2) . 3_555 .
C(11) C(12) C(12) C(15) 173.2(3) . 3_555 3_555
C(15) C(12) C(12) Ru(1) 122.2(4) . 3_555 .
C(15) C(12) C(12) C(11) -173.2(3) . 3_555 3_555
C(17) C(18) C(19) C(20) -88.8(4) . . .
C(17) C(18) C(19) C(20) 88.8(4) . . 3_555
C(23) C(18) C(19) C(20) 91.2(4) . . .
C(23) C(18) C(19) C(20) -91.2(4) . . 3_555
C(18) C(19) C(20) C(21) 178.3(4) . . .
C(18) C(19) C(20) C(21) -178.3(4) . 3_555 3_555
C(20) C(19) C(20) C(21) -0.6(7) . 3_555 3_555
C(20) C(19) C(20) C(21) 0.6(7) 3_555 . .
C(19) C(20) C(21) C(22) 0.2(5) . . .
C(20) C(21) C(22) C(21) -1.0(9) . . 3_555
C(30) C(29) C(30) C(31) -0.6(7) . 3_555 3_555
C(30) C(29) C(30) C(31) 0.6(7) 3_555 . .
C(30) C(29) B(1) C(34) 86.6(4) . . .
C(30) C(29) B(1) C(39) -32.4(7) . . .
C(30) C(29) B(1) C(39) -154.5(4) . . 3_555
B(1) C(29) C(30) C(31) -172.9(4) . . .
C(30) C(29) B(1) C(34) -86.6(4) 3_555 . .
C(30) C(29) B(1) C(39) 154.5(4) 3_555 . .
C(30) C(29) B(1) C(39) 32.4(7) 3_555 . 3_555
B(1) C(29) C(30) C(31) 172.9(4) . 3_555 3_555
C(29) C(30) C(31) C(32) -0.3(6) . . .
C(29) C(30) C(31) C(33) 178.1(4) . . .
C(30) C(31) C(32) C(31) -0.0(7) . . 3_555
C(30) C(31) C(33) F(1) 16.7(6) . . .
C(30) C(31) C(33) F(2) 132.2(4) . . .
C(30) C(31) C(33) F(3) -103.1(5) . . .
C(32) C(31) C(33) F(1) -164.8(4) . . .
C(32) C(31) C(33) F(2) -49.4(6) . . .
C(32) C(31) C(33) F(3) 75.4(6) . . .
C(33) C(31) C(32) C(31) -178.4(4) . . 3_555
C(35) C(34) C(35) C(36) -1.0(7) . 3_555 3_555
C(35) C(34) C(35) C(36) 1.0(7) 3_555 . .
C(35) C(34) B(1) C(29) -87.0(4) . . .
C(35) C(34) B(1) C(39) 35.3(6) . . .
C(35) C(34) B(1) C(39) 150.7(4) . . 3_555
B(1) C(34) C(35) C(36) 175.2(4) . . .
C(35) C(34) B(1) C(29) 87.0(4) 3_555 . .
C(35) C(34) B(1) C(39) -150.7(4) 3_555 . .
C(35) C(34) B(1) C(39) -35.3(6) 3_555 . 3_555
B(1) C(34) C(35) C(36) -175.2(4) . 3_555 3_555
C(34) C(35) C(36) C(37) -0.2(5) . . .
C(34) C(35) C(36) C(38) -180.0(3) . . .
C(35) C(36) C(37) C(36) -0.6(7) . . 3_555
C(35) C(36) C(38) F(4) -65.0(5) . . .
C(35) C(36) C(38) F(5) 52.8(5) . . .
C(35) C(36) C(38) F(6) 172.4(3) . . .
C(37) C(36) C(38) F(4) 115.2(5) . . .
C(37) C(36) C(38) F(5) -126.9(4) . . .
C(37) C(36) C(38) F(6) -7.4(6) . . .
C(38) C(36) C(37) C(36) 179.1(4) . . 3_555
C(40) C(39) C(44) C(43) -0.1(5) . . .
C(44) C(39) C(40) C(41) 1.4(7) . . .
C(40) C(39) B(1) C(29) 151.3(4) . . .
C(40) C(39) B(1) C(34) 36.1(6) . . .
C(40) C(39) B(1) C(39) -81.8(5) . . 3_555
B(1) C(39) C(40) C(41) 177.6(4) . . .
C(44) C(39) B(1) C(29) -32.8(6) . . .
C(44) C(39) B(1) C(34) -148.0(4) . . .
C(44) C(39) B(1) C(39) 94.0(5) . . 3_555
B(1) C(39) C(44) C(43) -176.2(4) . . .
C(39) C(40) C(41) C(42) -1.0(7) . . .
C(39) C(40) C(41) C(45) -178.8(5) . . .
C(40) C(41) C(42) C(43) -0.8(7) . . .
C(40) C(41) C(45) F(7) 43.1(7) . . .
C(40) C(41) C(45) F(8) -174.5(5) . . .
C(40) C(41) C(45) F(9) -63.2(7) . . .
C(42) C(41) C(45) F(7) -134.8(6) . . .
C(42) C(41) C(45) F(8) 7.7(9) . . .
C(42) C(41) C(45) F(9) 119.0(6) . . .
C(45) C(41) C(42) C(43) 177.0(5) . . .
C(41) C(42) C(43) C(44) 2.0(7) . . .
C(41) C(42) C(43) C(46) 179.2(4) . . .
C(42) C(43) C(44) C(39) -1.6(7) . . .
C(42) C(43) C(46) F(10) -17.0(7) . . .
C(42) C(43) C(46) F(11) 100.3(6) . . .
C(42) C(43) C(46) F(12) -144.7(5) . . .
C(44) C(43) C(46) F(10) 160.2(4) . . .
C(44) C(43) C(46) F(11) -82.5(6) . . .
C(44) C(43) C(46) F(12) 32.5(7) . . .
C(46) C(43) C(44) C(39) -178.8(4) . . .
